data_4318196
loop_
_publ_author_name
'Dmitri V. Konarev'
'Andrey Yu. Kovalevsky'
'Xue Li'
'Ivan S. Neretin'
'Alexey L. Litvinov'
'Natal'ya V. Drichko'
'Yury L. Slovokhotov'
'Philip Coppens'
'Rimma N. Lyubovskaya'

_publ_section_title
;
 Synthesis and Structure of Multicomponent Crystals of Fullerenes and
 Metal Tetraarylporphyrins
;
_journal_name_full 'Inorganic Chemistry'
_journal_page_first 3638
_journal_page_last 3646
_journal_paper_doi 10.1021/ic011312l
_journal_volume 41
_journal_year 2002
_chemical_formula_sum 'C108 H36 Co N4 O4'
_chemical_formula_weight 1512.34
_chemical_melting_point ?
_chemical_name_common 'CoTMPP C60'
_chemical_name_systematic
;
  C60 fullerene cobalt tetrakis(4-methoxy-phenyl)porphyrinate
;
_space_group_IT_number 2
_symmetry_cell_setting triclinic
_symmetry_space_group_name_Hall '-P 1'
_symmetry_space_group_name_H-M 'P -1'
_atom_sites_solution_hydrogens geom
_atom_sites_solution_primary direct
_atom_sites_solution_secondary difmap
_audit_creation_method SHELXL-97
_cell_angle_alpha 90.6170(10)
_cell_angle_beta 110.3760(10)
_cell_angle_gamma 96.7200(10)
_cell_formula_units_Z 2
_cell_length_a 13.1109(7)
_cell_length_b 15.3467(8)
_cell_length_c 16.4652(8)
_cell_measurement_reflns_used 723
_cell_measurement_temperature 90.0(1)
_cell_measurement_theta_max 50
_cell_measurement_theta_min 1
_cell_volume 3079.6(3)
_computing_cell_refinement 'Bruker SMART'
_computing_data_collection 'Bruker SMART'
_computing_data_reduction 'Bruker SHELXTL'
_computing_molecular_graphics 'Bruker SHELXTL'
_computing_publication_material 'Bruker SHELXTL'
_computing_structure_refinement 'SHELXL-97 (Sheldrick, 1997)'
_computing_structure_solution 'SHELXS-97 (Sheldrick, 1990)'
_diffrn_ambient_temperature 90.0(1)
_diffrn_measured_fraction_theta_full 0.872
_diffrn_measured_fraction_theta_max 0.872
_diffrn_measurement_device_type 'CCD area detector'
_diffrn_measurement_method 'phi and omega scans'
_diffrn_radiation_monochromator graphite
_diffrn_radiation_source 'rotating anode'
_diffrn_radiation_type MoK\a
_diffrn_radiation_wavelength 0.71073
_diffrn_reflns_av_R_equivalents 0.0592
_diffrn_reflns_av_sigmaI/netI 0.1166
_diffrn_reflns_limit_h_max 18
_diffrn_reflns_limit_h_min -18
_diffrn_reflns_limit_k_max 15
_diffrn_reflns_limit_k_min -20
_diffrn_reflns_limit_l_max 22
_diffrn_reflns_limit_l_min -22
_diffrn_reflns_number 34453
_diffrn_reflns_theta_full 30.14
_diffrn_reflns_theta_max 30.14
_diffrn_reflns_theta_min 1.34
_exptl_absorpt_coefficient_mu 0.356
_exptl_absorpt_correction_T_max 0.9824
_exptl_absorpt_correction_T_min 0.8707
_exptl_absorpt_correction_type none
_exptl_crystal_colour black
_exptl_crystal_density_diffrn 1.631
_exptl_crystal_density_method 'not measured'
_exptl_crystal_description prism
_exptl_crystal_F_000 1542
_exptl_crystal_size_max 0.40
_exptl_crystal_size_mid 0.30
_exptl_crystal_size_min 0.05
_refine_diff_density_max 1.287
_refine_diff_density_min -0.794
_refine_diff_density_rms 0.072
_refine_ls_extinction_method none
_refine_ls_goodness_of_fit_ref 0.892
_refine_ls_hydrogen_treatment mixed
_refine_ls_matrix_type full
_refine_ls_number_parameters 1058
_refine_ls_number_reflns 15864
_refine_ls_number_restraints 0
_refine_ls_restrained_S_all 0.892
_refine_ls_R_factor_all 0.1056
_refine_ls_R_factor_gt 0.0495
_refine_ls_shift/su_max 0.001
_refine_ls_shift/su_mean <0.001
_refine_ls_structure_factor_coef Fsqd
_refine_ls_weighting_details 'calc w=1/[\s^2^(Fo^2^)+(0.0426P)^2^+0.0000P] where P=(Fo^2^+2Fc^2^)/3'
_refine_ls_weighting_scheme calc
_refine_ls_wR_factor_gt 0.0982
_refine_ls_wR_factor_ref 0.1133
_reflns_number_gt 9011
_reflns_number_total 15864
_reflns_threshold_expression >2sigma(I)
_cod_data_source_file ic011312l_4.cif
_cod_data_source_block dima11
_cod_depositor_comments
;
The following automatic conversions were performed:

'_chemical_melting_point' value 'not measured' was changed to '?' -
the value is undefined or not given.

Automatic conversion script
Id: cif_fix_values 1569 2011-02-09 13:29:24Z adriana 

The following automatic conversions were performed:

'_symmetry_cell_setting' value 'Triclinic' changed to 'triclinic'
according to the built-in table from CIF Core dictionary named
'cif_core.dic' version 2.4.1 from 2010-06-29.

Automatic conversion script
Id: cif_fix_values 1646 2011-03-28 12:23:43Z adriana 
;
_cod_database_code 4318196

loop_
_symmetry_equiv_pos_as_xyz
'x, y, z'
'-x, -y, -z'

loop_
_atom_site_label
_atom_site_type_symbol
_atom_site_fract_x
_atom_site_fract_y
_atom_site_fract_z
_atom_site_U_iso_or_equiv
_atom_site_adp_type
_atom_site_occupancy
_atom_site_symmetry_multiplicity
_atom_site_calc_flag
_atom_site_refinement_flags
_atom_site_disorder_assembly
_atom_site_disorder_group
Co1 Co 0.77750(3) 0.77405(2) 1.71973(2) 0.01433(8) Uani 1 1 d . . .
O1 O 0.60170(13) 0.19672(11) 1.55475(11) 0.0190(4) Uani 1 1 d . . .
O2 O 1.00504(14) 0.65227(12) 2.28532(11) 0.0228(4) Uani 1 1 d . . .
O3 O 0.61580(14) 1.31635(11) 1.79547(12) 0.0232(4) Uani 1 1 d . . .
O4 O 0.88608(14) 0.91638(11) 1.22353(11) 0.0198(4) Uani 1 1 d . . .
N1 N 0.75529(15) 0.70674(13) 1.61338(13) 0.0134(4) Uani 1 1 d . . .
N2 N 0.78107(15) 0.66704(13) 1.78131(13) 0.0141(4) Uani 1 1 d . . .
N3 N 0.80073(15) 0.84315(13) 1.82564(13) 0.0144(4) Uani 1 1 d . . .
N4 N 0.76981(15) 0.88031(13) 1.65719(13) 0.0140(4) Uani 1 1 d . . .
C1 C 0.73012(18) 0.61690(16) 1.59819(16) 0.0149(5) Uani 1 1 d . . .
C2 C 0.73421(19) 0.59129(16) 1.51573(16) 0.0170(5) Uani 1 1 d . . .
H2A H 0.7178 0.5333 1.4898 0.020 Uiso 1 1 calc R . .
C3 C 0.7656(2) 0.66446(16) 1.48167(16) 0.0173(5) Uani 1 1 d . . .
H3A H 0.7786 0.6674 1.4284 0.021 Uiso 1 1 calc R . .
C4 C 0.77579(18) 0.73720(16) 1.54071(16) 0.0146(5) Uani 1 1 d . . .
C5 C 0.79378(18) 0.82547(16) 1.52517(15) 0.0155(5) Uani 1 1 d . . .
C6 C 0.78049(18) 0.89153(15) 1.57765(15) 0.0144(5) Uani 1 1 d . . .
C7 C 0.76213(19) 0.97917(16) 1.55086(16) 0.0169(5) Uani 1 1 d . . .
H7A H 0.7672 1.0036 1.4994 0.020 Uiso 1 1 calc R . .
C8 C 0.73623(19) 1.02002(16) 1.61321(16) 0.0178(5) Uani 1 1 d . . .
H8A H 0.7159 1.0775 1.6123 0.021 Uiso 1 1 calc R . .
C9 C 0.74534(19) 0.95981(16) 1.68088(16) 0.0159(5) Uani 1 1 d . . .
C10 C 0.74778(19) 0.98347(16) 1.76315(16) 0.0159(5) Uani 1 1 d . . .
C11 C 0.78548(19) 0.93016(16) 1.83249(16) 0.0156(5) Uani 1 1 d . . .
C12 C 0.8168(2) 0.95795(17) 1.92207(16) 0.0216(6) Uani 1 1 d . . .
H12A H 0.8118 1.0141 1.9441 0.026 Uiso 1 1 calc R . .
C13 C 0.8546(2) 0.89002(17) 1.96938(17) 0.0236(6) Uani 1 1 d . . .
H13A H 0.8857 0.8904 2.0309 0.028 Uiso 1 1 calc R . .
C14 C 0.83911(19) 0.81683(16) 1.90931(16) 0.0171(5) Uani 1 1 d . . .
C15 C 0.84669(19) 0.72960(16) 1.93187(16) 0.0152(5) Uani 1 1 d . . .
C16 C 0.81040(18) 0.65933(16) 1.86951(15) 0.0142(5) Uani 1 1 d . . .
C17 C 0.79026(19) 0.56921(16) 1.88821(16) 0.0174(5) Uani 1 1 d . . .
H17A H 0.8051 0.5468 1.9442 0.021 Uiso 1 1 calc R . .
C18 C 0.74643(19) 0.52231(17) 1.81176(16) 0.0176(5) Uani 1 1 d . . .
H18A H 0.7223 0.4610 1.8035 0.021 Uiso 1 1 calc R . .
C19 C 0.74310(18) 0.58253(16) 1.74509(16) 0.0145(5) Uani 1 1 d . . .
C20 C 0.71511(18) 0.55795(15) 1.65772(16) 0.0144(5) Uani 1 1 d . . .
C21 C 0.68109(19) 0.46290(16) 1.62909(15) 0.0149(5) Uani 1 1 d . . .
C22 C 0.57228(19) 0.42943(16) 1.58732(16) 0.0171(5) Uani 1 1 d . . .
H22A H 0.5175 0.4676 1.5766 0.020 Uiso 1 1 calc R . .
C23 C 0.54140(19) 0.34093(16) 1.56059(16) 0.0171(5) Uani 1 1 d . . .
H23A H 0.4663 0.3191 1.5312 0.021 Uiso 1 1 calc R . .
C24 C 0.6212(2) 0.28480(15) 1.57717(15) 0.0149(5) Uani 1 1 d . . .
C25 C 0.73101(19) 0.31785(16) 1.61890(16) 0.0167(5) Uani 1 1 d . . .
H25A H 0.7858 0.2797 1.6300 0.020 Uiso 1 1 calc R . .
C26 C 0.76036(19) 0.40562(16) 1.64405(16) 0.0170(5) Uani 1 1 d . . .
H26A H 0.8356 0.4277 1.6720 0.020 Uiso 1 1 calc R . .
C27 C 0.88364(19) 0.70822(16) 2.02451(15) 0.0157(5) Uani 1 1 d . . .
C28 C 0.9705(2) 0.65888(17) 2.05851(16) 0.0195(5) Uani 1 1 d . . .
H28A H 1.0048 0.6380 2.0212 0.023 Uiso 1 1 calc R . .
C29 C 1.00779(19) 0.63968(17) 2.14464(16) 0.0200(6) Uani 1 1 d . . .
H29A H 1.0664 0.6053 2.1660 0.024 Uiso 1 1 calc R . .
C30 C 0.95950(19) 0.67072(16) 2.20026(16) 0.0179(5) Uani 1 1 d . . .
C31 C 0.8700(2) 0.71565(16) 2.16770(16) 0.0199(5) Uani 1 1 d . . .
H31A H 0.8336 0.7339 2.2046 0.024 Uiso 1 1 calc R . .
C32 C 0.8331(2) 0.73417(16) 2.08031(16) 0.0192(5) Uani 1 1 d . . .
H32A H 0.7717 0.7655 2.0584 0.023 Uiso 1 1 calc R . .
C33 C 0.7135(2) 1.06989(16) 1.77630(16) 0.0165(5) Uani 1 1 d . . .
C34 C 0.6030(2) 1.08101(17) 1.74101(16) 0.0194(5) Uani 1 1 d . . .
H34A H 0.5512 1.0323 1.7112 0.023 Uiso 1 1 calc R . .
C35 C 0.5662(2) 1.16066(17) 1.74784(17) 0.0203(5) Uani 1 1 d . . .
H35A H 0.4899 1.1654 1.7252 0.024 Uiso 1 1 calc R . .
C36 C 0.6404(2) 1.23301(16) 1.78757(16) 0.0185(5) Uani 1 1 d . . .
C37 C 0.7515(2) 1.22360(17) 1.82343(17) 0.0215(6) Uani 1 1 d . . .
H37A H 0.8032 1.2731 1.8512 0.026 Uiso 1 1 calc R . .
C38 C 0.7870(2) 1.14355(17) 1.81907(17) 0.0203(6) Uani 1 1 d . . .
H38A H 0.8628 1.1381 1.8455 0.024 Uiso 1 1 calc R . .
C39 C 0.81864(19) 0.85042(15) 1.44630(16) 0.0156(5) Uani 1 1 d . . .
C40 C 0.74253(19) 0.83062(16) 1.36278(16) 0.0173(5) Uani 1 1 d . . .
H40A H 0.6727 0.7996 1.3558 0.021 Uiso 1 1 calc R . .
C41 C 0.76557(19) 0.85472(16) 1.29007(16) 0.0178(5) Uani 1 1 d . . .
H41A H 0.7112 0.8424 1.2340 0.021 Uiso 1 1 calc R . .
C42 C 0.8695(2) 0.89743(16) 1.29948(16) 0.0166(5) Uani 1 1 d . . .
C43 C 0.9470(2) 0.91759(16) 1.38136(16) 0.0179(5) Uani 1 1 d . . .
H43A H 1.0178 0.9466 1.3880 0.021 Uiso 1 1 calc R . .
C44 C 0.9206(2) 0.89514(16) 1.45409(16) 0.0168(5) Uani 1 1 d . . .
H44A H 0.9734 0.9107 1.5103 0.020 Uiso 1 1 calc R . .
C45 C 0.4901(2) 0.15907(17) 1.51346(18) 0.0238(6) Uani 1 1 d . . .
H45A H 0.4872 0.0965 1.4991 0.036 Uiso 1 1 calc R . .
H45B H 0.4568 0.1890 1.4602 0.036 Uiso 1 1 calc R . .
H45C H 0.4497 0.1658 1.5527 0.036 Uiso 1 1 calc R . .
C46 C 0.9552(2) 0.67889(19) 2.34425(17) 0.0277(6) Uani 1 1 d . . .
H46A H 0.9916 0.6568 2.4014 0.042 Uiso 1 1 calc R . .
H46B H 0.8773 0.6549 2.3228 0.042 Uiso 1 1 calc R . .
H46C H 0.9622 0.7432 2.3490 0.042 Uiso 1 1 calc R . .
C47 C 0.5038(2) 1.32917(18) 1.76709(19) 0.0260(6) Uani 1 1 d . . .
H47A H 0.4980 1.3907 1.7793 0.039 Uiso 1 1 calc R . .
H47B H 0.4659 1.2909 1.7978 0.039 Uiso 1 1 calc R . .
H47C H 0.4701 1.3148 1.7045 0.039 Uiso 1 1 calc R . .
C48 C 0.9964(2) 0.94591(18) 1.23058(17) 0.0236(6) Uani 1 1 d . . .
H48A H 0.9991 0.9559 1.1727 0.035 Uiso 1 1 calc R . .
H48B H 1.0433 0.9012 1.2573 0.035 Uiso 1 1 calc R . .
H48C H 1.0224 1.0009 1.2666 0.035 Uiso 1 1 calc R . .
C49 C 0.8073(2) 1.08062(19) 1.2744(2) 0.0327(7) Uani 1 1 d . . .
C50 C 0.6334(2) 1.3771(2) 1.36576(19) 0.0325(7) Uani 1 1 d . . .
C51 C 0.7776(3) 1.1804(2) 1.0387(2) 0.0343(7) Uani 1 1 d . . .
C52 C 0.6030(2) 1.47875(19) 1.1303(2) 0.0329(7) Uani 1 1 d . . .
C53 C 0.9459(2) 1.3812(2) 1.36521(19) 0.0330(7) Uani 1 1 d . . .
C54 C 0.6570(2) 1.3233(2) 0.98344(17) 0.0305(7) Uani 1 1 d . . .
C55 C 0.7158(3) 1.07007(19) 1.1143(2) 0.0349(7) Uani 1 1 d . . .
C56 C 0.9108(2) 1.3171(2) 1.41038(18) 0.0330(7) Uani 1 1 d . . .
C57 C 0.6148(2) 1.05565(17) 1.21523(19) 0.0264(6) Uani 1 1 d . . .
C58 C 0.8251(2) 1.41278(19) 1.07733(18) 0.0272(6) Uani 1 1 d . . .
C59 C 0.8094(2) 1.3229(2) 1.42906(17) 0.0306(7) Uani 1 1 d . . .
C60 C 0.6598(3) 1.1651(2) 1.00261(19) 0.0359(7) Uani 1 1 d . . .
C61 C 0.6471(2) 1.08780(18) 1.30429(19) 0.0280(6) Uani 1 1 d . . .
C62 C 0.4645(2) 1.1763(2) 1.0391(2) 0.0343(7) Uani 1 1 d . . .
C63 C 0.4996(2) 1.2406(2) 0.99426(19) 0.0356(7) Uani 1 1 d . . .
C64 C 0.7123(2) 1.04989(18) 1.1944(2) 0.0308(7) Uani 1 1 d . . .
C65 C 0.7510(3) 1.3923(2) 1.40198(19) 0.0326(7) Uani 1 1 d . . .
C66 C 0.5227(2) 1.08102(18) 1.1525(2) 0.0289(7) Uani 1 1 d . . .
C67 C 0.4515(2) 1.3209(2) 1.2144(2) 0.0322(7) Uani 1 1 d . . .
C68 C 0.8146(3) 1.1219(2) 1.1088(2) 0.0361(8) Uani 1 1 d . . .
C69 C 0.6016(3) 1.2343(2) 0.97514(18) 0.0342(7) Uani 1 1 d . . .
C70 C 0.9878(2) 1.35798(19) 1.29851(19) 0.0285(7) Uani 1 1 d . . .
C71 C 0.5081(2) 1.4075(2) 1.2222(2) 0.0338(7) Uani 1 1 d . . .
C72 C 0.9916(2) 1.2696(2) 1.2791(2) 0.0315(7) Uani 1 1 d . . .
C73 C 0.7883(3) 1.46071(19) 1.35405(19) 0.0329(7) Uani 1 1 d . . .
C74 C 0.9521(2) 1.41657(19) 1.22895(19) 0.0288(7) Uani 1 1 d . . .
C75 C 0.8324(2) 1.2646(2) 1.04663(18) 0.0297(7) Uani 1 1 d . . .
C76 C 0.6444(2) 1.45446(19) 1.06300(19) 0.0292(7) Uani 1 1 d . . .
C77 C 0.6223(3) 1.09668(19) 1.0503(2) 0.0348(7) Uani 1 1 d . . .
C78 C 0.8982(2) 1.1281(2) 1.2684(2) 0.0329(7) Uani 1 1 d . . .
C79 C 0.4233(2) 1.2003(2) 1.10592(19) 0.0290(7) Uani 1 1 d . . .
C80 C 0.9148(2) 1.22717(19) 1.39140(17) 0.0272(6) Uani 1 1 d . . .
C81 C 0.5854(2) 1.14498(19) 1.32679(18) 0.0269(6) Uani 1 1 d . . .
C82 C 0.4590(2) 1.1406(2) 1.1754(2) 0.0300(7) Uani 1 1 d . . .
C83 C 0.4202(2) 1.2880(2) 1.1257(2) 0.0333(7) Uani 1 1 d . . .
C84 C 0.7705(2) 1.33830(19) 1.01787(18) 0.0273(6) Uani 1 1 d . . .
C85 C 0.6943(3) 1.48731(19) 1.2897(2) 0.0336(7) Uani 1 1 d . . .
C86 C 0.7539(2) 1.2347(2) 1.42194(17) 0.0282(6) Uani 1 1 d . . .
C87 C 0.5274(2) 1.10227(19) 1.0674(2) 0.0320(7) Uani 1 1 d . . .
C88 C 0.7630(2) 1.47025(18) 1.10004(18) 0.0286(6) Uani 1 1 d . . .
C89 C 0.5935(2) 1.3829(2) 1.00625(18) 0.0299(7) Uani 1 1 d . . .
C90 C 0.4958(2) 1.3320(2) 1.01317(18) 0.0301(7) Uani 1 1 d . . .
C91 C 0.9023(2) 1.1499(2) 1.1821(2) 0.0348(7) Uani 1 1 d . . .
C92 C 0.9599(2) 1.2366(2) 1.1911(2) 0.0329(7) Uani 1 1 d . . .
C93 C 0.8835(2) 1.45475(18) 1.33667(19) 0.0294(7) Uani 1 1 d . . .
C94 C 0.9255(2) 1.2928(2) 1.12407(19) 0.0270(6) Uani 1 1 d . . .
C95 C 0.8177(2) 1.1761(2) 1.39856(18) 0.0289(7) Uani 1 1 d . . .
C96 C 0.4895(2) 1.17188(19) 1.26079(19) 0.0276(6) Uani 1 1 d . . .
C97 C 0.4576(2) 1.3564(2) 1.07736(19) 0.0289(7) Uani 1 1 d . . .
C98 C 0.7950(2) 1.50226(17) 1.18874(18) 0.0264(6) Uani 1 1 d . . .
C99 C 0.5118(2) 1.4298(2) 1.1364(2) 0.0346(7) Uani 1 1 d . . .
C100 C 0.6403(2) 1.22014(19) 1.38657(17) 0.0256(6) Uani 1 1 d . . .
C101 C 0.8873(2) 1.47574(17) 1.25147(19) 0.0269(6) Uani 1 1 d . . .
C102 C 0.9530(2) 1.20198(19) 1.32742(19) 0.0268(6) Uani 1 1 d . . .
C103 C 0.5968(3) 1.4364(2) 1.2962(2) 0.0335(7) Uani 1 1 d . . .
C104 C 0.6975(2) 1.50778(17) 1.2089(2) 0.0284(6) Uani 1 1 d . . .
C105 C 0.7660(2) 1.10401(18) 1.34140(19) 0.0275(6) Uani 1 1 d . . .
C106 C 0.4843(2) 1.26397(19) 1.28136(19) 0.0277(6) Uani 1 1 d . . .
C107 C 0.5784(2) 1.29288(19) 1.35858(18) 0.0265(6) Uani 1 1 d . . .
C108 C 0.9220(2) 1.3859(2) 1.14370(19) 0.0282(7) Uani 1 1 d . . .

loop_
_atom_site_aniso_label
_atom_site_aniso_U_11
_atom_site_aniso_U_22
_atom_site_aniso_U_33
_atom_site_aniso_U_23
_atom_site_aniso_U_13
_atom_site_aniso_U_12
Co1 0.01694(16) 0.01042(17) 0.01546(17) 0.00077(13) 0.00502(13) 0.00322(13)
O1 0.0195(9) 0.0123(9) 0.0250(10) -0.0025(7) 0.0083(8) -0.0003(7)
O2 0.0230(9) 0.0289(11) 0.0165(9) 0.0070(8) 0.0052(8) 0.0087(8)
O3 0.0251(9) 0.0136(9) 0.0321(11) -0.0012(8) 0.0106(8) 0.0053(8)
O4 0.0196(9) 0.0215(10) 0.0201(9) 0.0035(8) 0.0091(8) 0.0032(7)
N1 0.0139(9) 0.0102(10) 0.0163(10) 0.0013(8) 0.0050(8) 0.0034(8)
N2 0.0145(10) 0.0110(10) 0.0170(11) -0.0006(8) 0.0053(8) 0.0039(8)
N3 0.0163(10) 0.0106(10) 0.0170(11) 0.0010(8) 0.0060(8) 0.0038(8)
N4 0.0151(10) 0.0107(10) 0.0145(10) 0.0015(8) 0.0031(8) 0.0018(8)
C1 0.0141(11) 0.0112(12) 0.0180(13) 0.0006(10) 0.0035(10) 0.0029(9)
C2 0.0200(12) 0.0124(13) 0.0186(13) -0.0023(10) 0.0064(10) 0.0034(10)
C3 0.0210(12) 0.0164(13) 0.0152(12) -0.0001(10) 0.0068(10) 0.0046(10)
C4 0.0119(11) 0.0144(13) 0.0178(12) 0.0029(10) 0.0049(10) 0.0039(9)
C5 0.0123(11) 0.0167(13) 0.0157(12) 0.0000(10) 0.0029(9) 0.0016(10)
C6 0.0132(11) 0.0126(12) 0.0153(12) 0.0022(10) 0.0024(9) 0.0014(9)
C7 0.0202(12) 0.0117(13) 0.0186(13) 0.0028(10) 0.0069(10) 0.0015(10)
C8 0.0199(12) 0.0111(13) 0.0218(13) 0.0021(10) 0.0057(10) 0.0043(10)
C9 0.0151(12) 0.0122(12) 0.0193(13) -0.0001(10) 0.0044(10) 0.0020(10)
C10 0.0148(11) 0.0109(12) 0.0214(13) -0.0002(10) 0.0058(10) 0.0012(9)
C11 0.0162(12) 0.0127(13) 0.0179(13) -0.0009(10) 0.0064(10) 0.0012(10)
C12 0.0276(14) 0.0161(14) 0.0194(14) -0.0026(11) 0.0063(11) 0.0023(11)
C13 0.0295(14) 0.0205(15) 0.0161(13) -0.0031(11) 0.0031(11) 0.0004(11)
C14 0.0177(12) 0.0160(13) 0.0165(13) -0.0008(10) 0.0046(10) 0.0024(10)
C15 0.0137(11) 0.0150(13) 0.0168(12) 0.0018(10) 0.0047(10) 0.0029(9)
C16 0.0139(11) 0.0148(13) 0.0152(12) 0.0014(10) 0.0063(10) 0.0037(9)
C17 0.0190(12) 0.0162(13) 0.0186(13) 0.0047(10) 0.0077(10) 0.0045(10)
C18 0.0185(12) 0.0127(13) 0.0217(13) 0.0016(10) 0.0073(10) 0.0027(10)
C19 0.0125(11) 0.0111(12) 0.0212(13) -0.0002(10) 0.0071(10) 0.0036(9)
C20 0.0113(11) 0.0117(12) 0.0201(13) 0.0002(10) 0.0043(10) 0.0045(9)
C21 0.0186(12) 0.0114(12) 0.0160(12) 0.0017(10) 0.0072(10) 0.0041(10)
C22 0.0182(12) 0.0141(13) 0.0202(13) 0.0026(10) 0.0075(10) 0.0045(10)
C23 0.0141(11) 0.0168(13) 0.0191(13) 0.0018(10) 0.0046(10) 0.0003(10)
C24 0.0226(12) 0.0096(12) 0.0145(12) 0.0002(9) 0.0093(10) 0.0015(10)
C25 0.0176(12) 0.0160(13) 0.0181(13) 0.0017(10) 0.0070(10) 0.0062(10)
C26 0.0155(12) 0.0157(13) 0.0191(13) 0.0004(10) 0.0045(10) 0.0047(10)
C27 0.0159(11) 0.0133(13) 0.0153(12) 0.0014(10) 0.0027(10) 0.0002(9)
C28 0.0182(12) 0.0194(14) 0.0221(13) 0.0036(11) 0.0082(11) 0.0032(10)
C29 0.0138(12) 0.0245(15) 0.0236(14) 0.0091(11) 0.0078(10) 0.0054(10)
C30 0.0179(12) 0.0153(13) 0.0173(13) 0.0036(10) 0.0032(10) -0.0015(10)
C31 0.0225(13) 0.0181(14) 0.0196(13) -0.0005(11) 0.0074(11) 0.0055(11)
C32 0.0205(12) 0.0163(13) 0.0196(13) 0.0021(11) 0.0047(11) 0.0056(10)
C33 0.0222(12) 0.0104(12) 0.0187(13) 0.0014(10) 0.0095(10) 0.0025(10)
C34 0.0211(13) 0.0129(13) 0.0217(14) -0.0018(10) 0.0059(11) -0.0023(10)
C35 0.0167(12) 0.0187(14) 0.0251(14) 0.0041(11) 0.0065(11) 0.0037(10)
C36 0.0266(13) 0.0106(13) 0.0216(13) 0.0012(10) 0.0114(11) 0.0061(10)
C37 0.0214(13) 0.0148(13) 0.0274(15) -0.0055(11) 0.0094(11) -0.0023(10)
C38 0.0183(12) 0.0179(14) 0.0246(14) -0.0024(11) 0.0079(11) 0.0008(10)
C39 0.0203(12) 0.0104(12) 0.0191(13) 0.0011(10) 0.0092(10) 0.0061(10)
C40 0.0152(12) 0.0145(13) 0.0222(13) 0.0001(10) 0.0066(10) 0.0023(10)
C41 0.0159(12) 0.0175(13) 0.0176(13) 0.0016(10) 0.0023(10) 0.0044(10)
C42 0.0211(12) 0.0112(12) 0.0200(13) 0.0018(10) 0.0095(10) 0.0051(10)
C43 0.0186(12) 0.0143(13) 0.0209(13) 0.0011(10) 0.0071(10) 0.0019(10)
C44 0.0191(12) 0.0132(13) 0.0163(12) 0.0000(10) 0.0038(10) 0.0024(10)
C45 0.0236(13) 0.0152(14) 0.0318(16) -0.0034(11) 0.0108(12) -0.0040(11)
C46 0.0416(17) 0.0253(16) 0.0159(14) 0.0009(12) 0.0077(12) 0.0107(13)
C47 0.0249(14) 0.0202(15) 0.0339(16) 0.0003(12) 0.0098(12) 0.0089(11)
C48 0.0202(13) 0.0272(15) 0.0253(15) 0.0018(12) 0.0104(11) 0.0027(11)
C49 0.0369(16) 0.0200(15) 0.0469(19) 0.0136(14) 0.0181(15) 0.0144(13)
C50 0.0415(17) 0.0349(18) 0.0306(17) -0.0047(14) 0.0233(14) 0.0092(14)
C51 0.0441(18) 0.0331(18) 0.0356(18) -0.0082(14) 0.0272(15) 0.0032(14)
C52 0.0360(16) 0.0216(16) 0.0434(19) 0.0134(14) 0.0123(15) 0.0164(13)
C53 0.0245(15) 0.0351(18) 0.0284(16) 0.0009(14) -0.0015(12) -0.0057(13)
C54 0.0382(17) 0.0382(18) 0.0151(14) 0.0046(13) 0.0100(12) 0.0027(14)
C55 0.0452(18) 0.0200(16) 0.048(2) -0.0078(14) 0.0275(16) 0.0033(14)
C56 0.0267(15) 0.0405(19) 0.0204(15) 0.0039(13) -0.0045(12) -0.0001(13)
C57 0.0315(15) 0.0115(14) 0.0380(17) 0.0042(12) 0.0158(13) -0.0020(11)
C58 0.0304(15) 0.0264(16) 0.0292(16) 0.0123(13) 0.0167(13) 0.0005(12)
C59 0.0368(16) 0.0383(18) 0.0133(13) -0.0017(12) 0.0063(12) -0.0001(14)
C60 0.0495(19) 0.0340(18) 0.0249(16) -0.0113(14) 0.0171(15) -0.0027(15)
C61 0.0339(15) 0.0181(15) 0.0357(17) 0.0111(12) 0.0173(13) 0.0014(12)
C62 0.0221(14) 0.0368(19) 0.0322(17) -0.0008(14) -0.0013(13) -0.0079(13)
C63 0.0314(16) 0.0380(19) 0.0249(16) 0.0010(14) -0.0026(13) -0.0050(14)
C64 0.0354(16) 0.0097(14) 0.050(2) 0.0013(13) 0.0183(15) 0.0040(12)
C65 0.0411(17) 0.0335(18) 0.0232(16) -0.0101(13) 0.0140(14) -0.0026(14)
C66 0.0264(14) 0.0171(15) 0.0400(18) -0.0019(13) 0.0116(13) -0.0091(12)
C67 0.0192(13) 0.0450(19) 0.0411(18) 0.0076(15) 0.0181(13) 0.0138(13)
C68 0.0474(19) 0.0225(16) 0.054(2) -0.0039(15) 0.0369(17) 0.0074(14)
C69 0.0436(18) 0.0384(19) 0.0156(14) -0.0034(13) 0.0077(13) -0.0050(15)
C70 0.0124(12) 0.0299(17) 0.0366(17) 0.0112(13) 0.0022(12) -0.0036(11)
C71 0.0331(16) 0.0329(18) 0.046(2) 0.0077(15) 0.0213(15) 0.0230(14)
C72 0.0129(13) 0.046(2) 0.0369(17) 0.0096(15) 0.0094(12) 0.0066(12)
C73 0.0466(18) 0.0219(16) 0.0305(17) -0.0114(13) 0.0169(14) -0.0040(14)
C74 0.0197(13) 0.0284(16) 0.0370(17) 0.0049(13) 0.0111(12) -0.0055(12)
C75 0.0379(16) 0.0339(17) 0.0269(16) -0.0004(13) 0.0243(14) 0.0023(13)
C76 0.0350(16) 0.0239(16) 0.0301(16) 0.0180(13) 0.0103(13) 0.0116(13)
C77 0.0481(19) 0.0228(16) 0.0336(17) -0.0137(13) 0.0192(15) -0.0090(14)
C78 0.0283(15) 0.0267(16) 0.0472(19) 0.0128(14) 0.0135(14) 0.0164(13)
C79 0.0127(12) 0.0315(17) 0.0359(17) 0.0072(13) 0.0014(12) -0.0023(11)
C80 0.0220(13) 0.0342(17) 0.0212(14) 0.0103(12) 0.0005(11) 0.0078(12)
C81 0.0275(14) 0.0263(16) 0.0311(16) 0.0107(13) 0.0164(13) 0.0003(12)
C82 0.0188(13) 0.0303(17) 0.0390(18) 0.0051(14) 0.0106(13) -0.0058(12)
C83 0.0118(12) 0.050(2) 0.0369(18) 0.0107(15) 0.0047(12) 0.0089(13)
C84 0.0307(15) 0.0346(17) 0.0211(14) 0.0055(12) 0.0156(12) 0.0017(13)
C85 0.0435(18) 0.0167(15) 0.0424(19) -0.0066(13) 0.0171(15) 0.0053(13)
C86 0.0326(15) 0.0363(18) 0.0174(14) 0.0085(12) 0.0103(12) 0.0058(13)
C87 0.0319(16) 0.0199(15) 0.0335(17) -0.0096(13) 0.0030(13) -0.0105(12)
C88 0.0380(16) 0.0204(15) 0.0257(15) 0.0093(12) 0.0109(13) -0.0020(12)
C89 0.0305(15) 0.0361(18) 0.0209(15) 0.0158(13) 0.0041(12) 0.0101(13)
C90 0.0263(14) 0.0350(18) 0.0211(15) 0.0096(13) -0.0028(12) 0.0074(13)
C91 0.0326(16) 0.0315(18) 0.052(2) 0.0031(15) 0.0237(16) 0.0205(14)
C92 0.0236(14) 0.0410(19) 0.0449(19) 0.0123(15) 0.0225(14) 0.0126(13)
C93 0.0323(15) 0.0181(15) 0.0290(16) -0.0055(12) 0.0026(13) -0.0053(12)
C94 0.0216(13) 0.0340(17) 0.0331(16) 0.0065(13) 0.0184(12) 0.0057(12)
C95 0.0283(15) 0.0367(18) 0.0236(15) 0.0177(13) 0.0088(12) 0.0117(13)
C96 0.0188(13) 0.0349(17) 0.0323(16) 0.0069(13) 0.0158(12) -0.0054(12)
C97 0.0160(13) 0.0330(17) 0.0334(16) 0.0092(13) 0.0008(12) 0.0105(12)
C98 0.0347(15) 0.0120(14) 0.0302(16) 0.0038(11) 0.0104(13) -0.0027(11)
C99 0.0297(15) 0.0276(17) 0.047(2) 0.0103(14) 0.0095(14) 0.0186(13)
C100 0.0300(14) 0.0290(16) 0.0236(15) 0.0067(12) 0.0169(12) 0.0030(12)
C101 0.0249(14) 0.0141(14) 0.0389(17) 0.0002(12) 0.0102(13) -0.0052(11)
C102 0.0171(13) 0.0272(16) 0.0344(16) 0.0111(13) 0.0037(12) 0.0122(11)
C103 0.0422(18) 0.0242(16) 0.047(2) -0.0043(14) 0.0295(16) 0.0117(14)
C104 0.0344(16) 0.0115(14) 0.0393(18) 0.0022(12) 0.0121(14) 0.0053(12)
C105 0.0348(15) 0.0204(15) 0.0326(16) 0.0161(13) 0.0152(13) 0.0122(12)
C106 0.0213(13) 0.0320(17) 0.0323(16) 0.0036(13) 0.0113(12) 0.0074(12)
C107 0.0327(15) 0.0289(16) 0.0275(15) 0.0010(12) 0.0218(13) 0.0071(12)
C108 0.0209(13) 0.0334(17) 0.0318(16) 0.0049(13) 0.0140(12) -0.0056(12)

loop_
_atom_type_symbol
_atom_type_description
_atom_type_scat_dispersion_real
_atom_type_scat_dispersion_imag
_atom_type_scat_source
C C 0.0033 0.0016 'International Tables Vol C Tables 4.2.6.8 and 6.1.1.4'
H H 0.0000 0.0000 'International Tables Vol C Tables 4.2.6.8 and 6.1.1.4'
N N 0.0061 0.0033 'International Tables Vol C Tables 4.2.6.8 and 6.1.1.4'
O O 0.0106 0.0060 'International Tables Vol C Tables 4.2.6.8 and 6.1.1.4'
Co Co 0.3494 0.9721 'International Tables Vol C Tables 4.2.6.8 and 6.1.1.4'

loop_
_geom_angle_atom_site_label_1
_geom_angle_atom_site_label_2
_geom_angle_atom_site_label_3
_geom_angle
_geom_angle_site_symmetry_1
_geom_angle_site_symmetry_3
_geom_angle_publ_flag
N4 Co1 N2 178.51(8) . . ?
N4 Co1 N1 89.32(8) . . ?
N2 Co1 N1 90.48(8) . . ?
N4 Co1 N3 89.87(8) . . ?
N2 Co1 N3 90.35(8) . . ?
N1 Co1 N3 179.09(9) . . ?
C24 O1 C45 117.31(19) . . ?
C30 O2 C46 118.1(2) . . ?
C36 O3 C47 118.0(2) . . ?
C42 O4 C48 116.29(19) . . ?
C1 N1 C4 105.24(19) . . ?
C1 N1 Co1 127.23(16) . . ?
C4 N1 Co1 127.02(16) . . ?
C16 N2 C19 105.28(19) . . ?
C16 N2 Co1 127.61(16) . . ?
C19 N2 Co1 126.78(16) . . ?
C14 N3 C11 105.8(2) . . ?
C14 N3 Co1 127.32(16) . . ?
C11 N3 Co1 126.90(16) . . ?
C6 N4 C9 105.49(19) . . ?
C6 N4 Co1 127.57(16) . . ?
C9 N4 Co1 126.83(16) . . ?
N1 C1 C20 125.4(2) . . ?
N1 C1 C2 110.3(2) . . ?
C20 C1 C2 124.0(2) . . ?
C3 C2 C1 107.3(2) . . ?
C2 C3 C4 107.3(2) . . ?
N1 C4 C5 124.3(2) . . ?
N1 C4 C3 109.7(2) . . ?
C5 C4 C3 125.7(2) . . ?
C4 C5 C6 121.7(2) . . ?
C4 C5 C39 119.6(2) . . ?
C6 C5 C39 118.5(2) . . ?
N4 C6 C5 125.3(2) . . ?
N4 C6 C7 110.4(2) . . ?
C5 C6 C7 123.9(2) . . ?
C8 C7 C6 106.8(2) . . ?
C7 C8 C9 107.0(2) . . ?
N4 C9 C10 124.9(2) . . ?
N4 C9 C8 110.2(2) . . ?
C10 C9 C8 124.1(2) . . ?
C9 C10 C11 121.5(2) . . ?
C9 C10 C33 117.9(2) . . ?
C11 C10 C33 120.6(2) . . ?
N3 C11 C10 125.4(2) . . ?
N3 C11 C12 109.6(2) . . ?
C10 C11 C12 125.0(2) . . ?
C13 C12 C11 107.5(2) . . ?
C12 C13 C14 107.0(2) . . ?
N3 C14 C15 124.7(2) . . ?
N3 C14 C13 109.9(2) . . ?
C15 C14 C13 124.8(2) . . ?
C14 C15 C16 122.1(2) . . ?
C14 C15 C27 120.1(2) . . ?
C16 C15 C27 117.5(2) . . ?
N2 C16 C15 125.2(2) . . ?
N2 C16 C17 110.2(2) . . ?
C15 C16 C17 124.4(2) . . ?
C18 C17 C16 107.3(2) . . ?
C17 C18 C19 107.0(2) . . ?
N2 C19 C20 125.0(2) . . ?
N2 C19 C18 110.2(2) . . ?
C20 C19 C18 124.6(2) . . ?
C1 C20 C19 122.1(2) . . ?
C1 C20 C21 118.6(2) . . ?
C19 C20 C21 118.8(2) . . ?
C22 C21 C26 118.4(2) . . ?
C22 C21 C20 121.7(2) . . ?
C26 C21 C20 119.9(2) . . ?
C21 C22 C23 121.3(2) . . ?
C24 C23 C22 119.5(2) . . ?
O1 C24 C23 125.2(2) . . ?
O1 C24 C25 115.0(2) . . ?
C23 C24 C25 119.7(2) . . ?
C26 C25 C24 120.1(2) . . ?
C25 C26 C21 121.0(2) . . ?
C32 C27 C28 117.2(2) . . ?
C32 C27 C15 122.2(2) . . ?
C28 C27 C15 120.6(2) . . ?
C29 C28 C27 121.7(2) . . ?
C28 C29 C30 119.8(2) . . ?
O2 C30 C31 124.4(2) . . ?
O2 C30 C29 115.9(2) . . ?
C31 C30 C29 119.7(2) . . ?
C30 C31 C32 119.5(2) . . ?
C27 C32 C31 121.8(2) . . ?
C34 C33 C38 117.0(2) . . ?
C34 C33 C10 119.3(2) . . ?
C38 C33 C10 123.6(2) . . ?
C35 C34 C33 122.2(2) . . ?
C36 C35 C34 119.8(2) . . ?
O3 C36 C35 125.9(2) . . ?
O3 C36 C37 115.0(2) . . ?
C35 C36 C37 119.1(2) . . ?
C38 C37 C36 120.8(2) . . ?
C37 C38 C33 121.1(2) . . ?
C44 C39 C40 117.5(2) . . ?
C44 C39 C5 120.3(2) . . ?
C40 C39 C5 122.2(2) . . ?
C41 C40 C39 122.0(2) . . ?
C40 C41 C42 119.4(2) . . ?
O4 C42 C43 124.7(2) . . ?
O4 C42 C41 115.3(2) . . ?
C43 C42 C41 119.9(2) . . ?
C42 C43 C44 119.6(2) . . ?
C39 C44 C43 121.5(2) . . ?
C78 C49 C105 120.0(3) . . ?
C78 C49 C64 120.1(3) . . ?
C105 C49 C64 108.6(3) . . ?
C107 C50 C65 120.4(3) . . ?
C107 C50 C103 120.2(3) . . ?
C65 C50 C103 108.2(3) . . ?
C75 C51 C60 120.5(3) . . ?
C75 C51 C68 119.3(3) . . ?
C60 C51 C68 108.3(3) . . ?
C99 C52 C76 119.2(3) . . ?
C99 C52 C104 120.2(3) . . ?
C76 C52 C104 107.9(3) . . ?
C56 C53 C70 120.3(3) . . ?
C56 C53 C93 119.8(3) . . ?
C70 C53 C93 108.1(3) . . ?
C84 C54 C89 119.9(3) . . ?
C84 C54 C69 119.5(3) . . ?
C89 C54 C69 109.3(3) . . ?
C64 C55 C77 119.8(3) . . ?
C64 C55 C68 119.2(3) . . ?
C77 C55 C68 108.7(3) . . ?
C53 C56 C80 120.0(3) . . ?
C53 C56 C59 119.6(3) . . ?
C80 C56 C59 108.0(3) . . ?
C66 C57 C61 120.5(3) . . ?
C66 C57 C64 119.2(3) . . ?
C61 C57 C64 108.9(3) . . ?
C88 C58 C84 119.7(3) . . ?
C88 C58 C108 120.0(3) . . ?
C84 C58 C108 108.2(3) . . ?
C65 C59 C86 120.8(3) . . ?
C65 C59 C56 120.3(3) . . ?
C86 C59 C56 107.4(3) . . ?
C69 C60 C51 119.6(3) . . ?
C69 C60 C77 120.4(3) . . ?
C51 C60 C77 108.1(3) . . ?
C81 C61 C57 119.3(3) . . ?
C81 C61 C105 119.3(3) . . ?
C57 C61 C105 109.1(2) . . ?
C63 C62 C79 119.7(3) . . ?
C63 C62 C87 119.7(3) . . ?
C79 C62 C87 108.5(3) . . ?
C62 C63 C90 120.6(3) . . ?
C62 C63 C69 119.3(3) . . ?
C90 C63 C69 108.0(3) . . ?
C55 C64 C57 121.3(3) . . ?
C55 C64 C49 120.2(3) . . ?
C57 C64 C49 106.4(3) . . ?
C59 C65 C50 119.7(3) . . ?
C59 C65 C73 120.3(3) . . ?
C50 C65 C73 107.8(3) . . ?
C57 C66 C82 120.4(3) . . ?
C57 C66 C87 119.0(3) . . ?
C82 C66 C87 108.2(3) . . ?
C106 C67 C71 120.5(3) . . ?
C106 C67 C83 119.7(3) . . ?
C71 C67 C83 108.1(3) . . ?
C91 C68 C51 120.3(3) . . ?
C91 C68 C55 120.8(3) . . ?
C51 C68 C55 106.8(3) . . ?
C60 C69 C54 121.0(3) . . ?
C60 C69 C63 120.2(3) . . ?
C54 C69 C63 106.4(3) . . ?
C72 C70 C74 119.7(3) . . ?
C72 C70 C53 120.1(3) . . ?
C74 C70 C53 108.1(3) . . ?
C103 C71 C67 120.6(3) . . ?
C103 C71 C99 119.7(3) . . ?
C67 C71 C99 108.1(3) . . ?
C70 C72 C92 120.7(3) . . ?
C70 C72 C102 118.9(3) . . ?
C92 C72 C102 108.1(3) . . ?
C93 C73 C85 120.7(3) . . ?
C93 C73 C65 119.1(3) . . ?
C85 C73 C65 108.2(3) . . ?
C108 C74 C101 119.0(3) . . ?
C108 C74 C70 120.4(3) . . ?
C101 C74 C70 108.4(3) . . ?
C51 C75 C94 119.7(3) . . ?
C51 C75 C84 119.9(3) . . ?
C94 C75 C84 108.8(2) . . ?
C89 C76 C88 120.1(3) . . ?
C89 C76 C52 120.7(3) . . ?
C88 C76 C52 107.1(3) . . ?
C87 C77 C55 120.7(3) . . ?
C87 C77 C60 119.4(3) . . ?
C55 C77 C60 108.1(3) . . ?
C49 C78 C102 120.5(3) . . ?
C49 C78 C91 119.8(3) . . ?
C102 C78 C91 107.7(3) . . ?
C83 C79 C62 120.5(3) . . ?
C83 C79 C82 119.9(3) . . ?
C62 C79 C82 107.6(3) . . ?
C102 C80 C56 121.5(3) . . ?
C102 C80 C95 118.7(3) . . ?
C56 C80 C95 107.8(3) . . ?
C61 C81 C100 119.8(3) . . ?
C61 C81 C96 120.0(3) . . ?
C100 C81 C96 108.0(3) . . ?
C96 C82 C66 119.5(3) . . ?
C96 C82 C79 119.5(3) . . ?
C66 C82 C79 108.8(3) . . ?
C79 C83 C67 120.9(3) . . ?
C79 C83 C97 119.5(3) . . ?
C67 C83 C97 108.2(3) . . ?
C54 C84 C58 120.3(3) . . ?
C54 C84 C75 119.4(3) . . ?
C58 C84 C75 108.1(2) . . ?
C104 C85 C73 119.9(3) . . ?
C104 C85 C103 119.6(3) . . ?
C73 C85 C103 108.5(3) . . ?
C100 C86 C95 120.0(3) . . ?
C100 C86 C59 119.4(3) . . ?
C95 C86 C59 108.0(3) . . ?
C77 C87 C66 120.0(3) . . ?
C77 C87 C62 121.0(3) . . ?
C66 C87 C62 106.9(3) . . ?
C58 C88 C98 119.4(3) . . ?
C58 C88 C76 119.5(3) . . ?
C98 C88 C76 109.0(3) . . ?
C76 C89 C54 120.5(3) . . ?
C76 C89 C90 119.3(3) . . ?
C54 C89 C90 108.3(3) . . ?
C97 C90 C63 120.7(3) . . ?
C97 C90 C89 119.0(3) . . ?
C63 C90 C89 108.0(3) . . ?
C68 C91 C92 121.0(3) . . ?
C68 C91 C78 119.9(3) . . ?
C92 C91 C78 107.3(3) . . ?
C94 C92 C91 119.1(3) . . ?
C94 C92 C72 119.6(3) . . ?
C91 C92 C72 109.1(3) . . ?
C73 C93 C53 120.9(3) . . ?
C73 C93 C101 119.6(3) . . ?
C53 C93 C101 107.4(3) . . ?
C92 C94 C75 120.6(3) . . ?
C92 C94 C108 120.1(3) . . ?
C75 C94 C108 107.4(2) . . ?
C105 C95 C86 120.1(3) . . ?
C105 C95 C80 119.5(3) . . ?
C86 C95 C80 108.8(3) . . ?
C82 C96 C81 120.3(3) . . ?
C82 C96 C106 120.4(3) . . ?
C81 C96 C106 107.8(2) . . ?
C90 C97 C99 121.1(3) . . ?
C90 C97 C83 119.0(3) . . ?
C99 C97 C83 107.8(3) . . ?
C101 C98 C88 120.0(3) . . ?
C101 C98 C104 119.5(3) . . ?
C88 C98 C104 108.6(3) . . ?
C52 C99 C97 120.6(3) . . ?
C52 C99 C71 119.8(3) . . ?
C97 C99 C71 107.8(3) . . ?
C86 C100 C107 120.1(3) . . ?
C86 C100 C81 120.3(3) . . ?
C107 C100 C81 108.2(2) . . ?
C98 C101 C74 121.2(3) . . ?
C98 C101 C93 119.4(3) . . ?
C74 C101 C93 108.1(3) . . ?
C80 C102 C78 121.2(3) . . ?
C80 C102 C72 119.1(3) . . ?
C78 C102 C72 107.8(3) . . ?
C71 C103 C50 119.4(3) . . ?
C71 C103 C85 120.5(3) . . ?
C50 C103 C85 107.3(3) . . ?
C85 C104 C98 120.8(3) . . ?
C85 C104 C52 120.2(3) . . ?
C98 C104 C52 107.4(3) . . ?
C95 C105 C49 120.2(3) . . ?
C95 C105 C61 120.4(3) . . ?
C49 C105 C61 107.1(3) . . ?
C67 C106 C107 119.4(3) . . ?
C67 C106 C96 119.5(3) . . ?
C107 C106 C96 107.5(2) . . ?
C50 C107 C100 119.6(3) . . ?
C50 C107 C106 119.8(3) . . ?
C100 C107 C106 108.6(2) . . ?
C74 C108 C58 120.4(3) . . ?
C74 C108 C94 119.5(3) . . ?
C58 C108 C94 107.5(2) . . ?

loop_
_geom_bond_atom_site_label_1
_geom_bond_atom_site_label_2
_geom_bond_distance
_geom_bond_site_symmetry_2
_geom_bond_publ_flag
Co1 N4 1.932(2) . ?
Co1 N2 1.936(2) . ?
Co1 N1 1.937(2) . ?
Co1 N3 1.943(2) . ?
O1 C24 1.368(3) . ?
O1 C45 1.427(3) . ?
O2 C30 1.365(3) . ?
O2 C46 1.425(3) . ?
O3 C36 1.371(3) . ?
O3 C47 1.416(3) . ?
O4 C42 1.370(3) . ?
O4 C48 1.428(3) . ?
N1 C1 1.379(3) . ?
N1 C4 1.389(3) . ?
N2 C16 1.377(3) . ?
N2 C19 1.382(3) . ?
N3 C14 1.375(3) . ?
N3 C11 1.382(3) . ?
N4 C6 1.375(3) . ?
N4 C9 1.383(3) . ?
C1 C20 1.389(3) . ?
C1 C2 1.430(3) . ?
C2 C3 1.346(3) . ?
C3 C4 1.435(3) . ?
C4 C5 1.390(3) . ?
C5 C6 1.390(3) . ?
C5 C39 1.488(3) . ?
C6 C7 1.441(3) . ?
C7 C8 1.357(3) . ?
C8 C9 1.437(3) . ?
C9 C10 1.387(3) . ?
C10 C11 1.392(3) . ?
C10 C33 1.486(3) . ?
C11 C12 1.432(3) . ?
C12 C13 1.345(4) . ?
C13 C14 1.437(4) . ?
C14 C15 1.399(3) . ?
C15 C16 1.400(3) . ?
C15 C27 1.484(3) . ?
C16 C17 1.434(3) . ?
C17 C18 1.346(3) . ?
C18 C19 1.435(3) . ?
C19 C20 1.391(3) . ?
C20 C21 1.495(3) . ?
C21 C22 1.382(3) . ?
C21 C26 1.398(3) . ?
C22 C23 1.392(3) . ?
C23 C24 1.388(3) . ?
C24 C25 1.392(3) . ?
C25 C26 1.375(3) . ?
C27 C32 1.385(3) . ?
C27 C28 1.397(3) . ?
C28 C29 1.377(3) . ?
C29 C30 1.390(4) . ?
C30 C31 1.378(3) . ?
C31 C32 1.393(3) . ?
C33 C34 1.392(3) . ?
C33 C38 1.399(3) . ?
C34 C35 1.383(3) . ?
C35 C36 1.377(4) . ?
C36 C37 1.394(4) . ?
C37 C38 1.374(4) . ?
C39 C44 1.392(3) . ?
C39 C40 1.394(3) . ?
C40 C41 1.377(3) . ?
C41 C42 1.397(3) . ?
C42 C43 1.382(3) . ?
C43 C44 1.393(3) . ?
C49 C78 1.356(4) . ?
C49 C105 1.447(4) . ?
C49 C64 1.488(4) . ?
C50 C107 1.387(4) . ?
C50 C65 1.436(4) . ?
C50 C103 1.454(4) . ?
C51 C75 1.385(4) . ?
C51 C60 1.437(4) . ?
C51 C68 1.451(5) . ?
C52 C99 1.370(4) . ?
C52 C76 1.456(4) . ?
C52 C104 1.467(4) . ?
C53 C56 1.372(4) . ?
C53 C70 1.446(4) . ?
C53 C93 1.457(4) . ?
C54 C84 1.386(4) . ?
C54 C89 1.435(4) . ?
C54 C69 1.452(4) . ?
C55 C64 1.373(4) . ?
C55 C77 1.416(5) . ?
C55 C68 1.471(4) . ?
C56 C80 1.423(4) . ?
C56 C59 1.477(4) . ?
C57 C66 1.388(4) . ?
C57 C61 1.441(4) . ?
C57 C64 1.446(4) . ?
C58 C88 1.398(4) . ?
C58 C84 1.440(4) . ?
C58 C108 1.464(4) . ?
C59 C65 1.372(4) . ?
C59 C86 1.443(4) . ?
C60 C69 1.370(4) . ?
C60 C77 1.458(4) . ?
C61 C81 1.388(4) . ?
C61 C105 1.452(4) . ?
C62 C63 1.369(4) . ?
C62 C79 1.445(4) . ?
C62 C87 1.467(4) . ?
C63 C90 1.444(4) . ?
C63 C69 1.490(4) . ?
C65 C73 1.459(4) . ?
C66 C82 1.438(4) . ?
C66 C87 1.463(4) . ?
C67 C106 1.394(4) . ?
C67 C71 1.427(4) . ?
C67 C83 1.440(4) . ?
C68 C91 1.367(5) . ?
C70 C72 1.401(4) . ?
C70 C74 1.444(4) . ?
C71 C103 1.382(4) . ?
C71 C99 1.474(4) . ?
C72 C92 1.430(4) . ?
C72 C102 1.464(4) . ?
C73 C93 1.388(4) . ?
C73 C85 1.423(4) . ?
C74 C108 1.380(4) . ?
C74 C101 1.442(4) . ?
C75 C94 1.444(4) . ?
C75 C84 1.456(4) . ?
C76 C89 1.377(4) . ?
C76 C88 1.447(4) . ?
C77 C87 1.380(4) . ?
C78 C102 1.430(4) . ?
C78 C91 1.482(4) . ?
C79 C83 1.390(4) . ?
C79 C82 1.454(4) . ?
C80 C102 1.383(4) . ?
C80 C95 1.457(4) . ?
C81 C100 1.451(4) . ?
C81 C96 1.454(4) . ?
C82 C96 1.384(4) . ?
C83 C97 1.464(4) . ?
C85 C104 1.384(4) . ?
C85 C103 1.456(4) . ?
C86 C100 1.386(4) . ?
C86 C95 1.431(4) . ?
C88 C98 1.435(4) . ?
C89 C90 1.460(4) . ?
C90 C97 1.383(4) . ?
C91 C92 1.430(4) . ?
C92 C94 1.390(4) . ?
C93 C101 1.459(4) . ?
C94 C108 1.471(4) . ?
C95 C105 1.389(4) . ?
C96 C106 1.464(4) . ?
C97 C99 1.423(4) . ?
C98 C101 1.396(4) . ?
C98 C104 1.439(4) . ?
C100 C107 1.442(4) . ?
C106 C107 1.450(4) . ?

loop_
_geom_torsion_atom_site_label_1
_geom_torsion_atom_site_label_2
_geom_torsion_atom_site_label_3
_geom_torsion_atom_site_label_4
_geom_torsion
_geom_torsion_site_symmetry_1
_geom_torsion_site_symmetry_2
_geom_torsion_site_symmetry_3
_geom_torsion_site_symmetry_4
_geom_torsion_publ_flag
N4 Co1 N1 C1 -167.21(19) . . . . ?
N2 Co1 N1 C1 11.31(19) . . . . ?
N3 Co1 N1 C1 167(5) . . . . ?
N4 Co1 N1 C4 22.22(19) . . . . ?
N2 Co1 N1 C4 -159.25(19) . . . . ?
N3 Co1 N1 C4 -3(6) . . . . ?
N4 Co1 N2 C16 -108(3) . . . . ?
N1 Co1 N2 C16 169.94(19) . . . . ?
N3 Co1 N2 C16 -9.69(19) . . . . ?
N4 Co1 N2 C19 64(3) . . . . ?
N1 Co1 N2 C19 -17.76(19) . . . . ?
N3 Co1 N2 C19 162.61(19) . . . . ?
N4 Co1 N3 C14 -164.2(2) . . . . ?
N2 Co1 N3 C14 17.3(2) . . . . ?
N1 Co1 N3 C14 -139(6) . . . . ?
N4 Co1 N3 C11 13.5(2) . . . . ?
N2 Co1 N3 C11 -165.05(19) . . . . ?
N1 Co1 N3 C11 39(6) . . . . ?
N2 Co1 N4 C6 -99(3) . . . . ?
N1 Co1 N4 C6 -17.0(2) . . . . ?
N3 Co1 N4 C6 162.6(2) . . . . ?
N2 Co1 N4 C9 76(3) . . . . ?
N1 Co1 N4 C9 158.49(19) . . . . ?
N3 Co1 N4 C9 -21.9(2) . . . . ?
C4 N1 C1 C20 172.8(2) . . . . ?
Co1 N1 C1 C20 0.6(3) . . . . ?
C4 N1 C1 C2 -0.4(3) . . . . ?
Co1 N1 C1 C2 -172.58(15) . . . . ?
N1 C1 C2 C3 2.2(3) . . . . ?
C20 C1 C2 C3 -171.1(2) . . . . ?
C1 C2 C3 C4 -3.0(3) . . . . ?
C1 N1 C4 C5 173.3(2) . . . . ?
Co1 N1 C4 C5 -14.4(3) . . . . ?
C1 N1 C4 C3 -1.5(2) . . . . ?
Co1 N1 C4 C3 170.75(16) . . . . ?
C2 C3 C4 N1 2.9(3) . . . . ?
C2 C3 C4 C5 -171.9(2) . . . . ?
N1 C4 C5 C6 -7.3(4) . . . . ?
C3 C4 C5 C6 166.7(2) . . . . ?
N1 C4 C5 C39 178.0(2) . . . . ?
C3 C4 C5 C39 -8.0(4) . . . . ?
C9 N4 C6 C5 -172.9(2) . . . . ?
Co1 N4 C6 C5 3.4(3) . . . . ?
C9 N4 C6 C7 -0.2(3) . . . . ?
Co1 N4 C6 C7 176.09(16) . . . . ?
C4 C5 C6 N4 13.1(4) . . . . ?
C39 C5 C6 N4 -172.2(2) . . . . ?
C4 C5 C6 C7 -158.7(2) . . . . ?
C39 C5 C6 C7 16.1(3) . . . . ?
N4 C6 C7 C8 -2.2(3) . . . . ?
C5 C6 C7 C8 170.6(2) . . . . ?
C6 C7 C8 C9 3.6(3) . . . . ?
C6 N4 C9 C10 -167.3(2) . . . . ?
Co1 N4 C9 C10 16.4(3) . . . . ?
C6 N4 C9 C8 2.4(3) . . . . ?
Co1 N4 C9 C8 -173.89(16) . . . . ?
C7 C8 C9 N4 -3.9(3) . . . . ?
C7 C8 C9 C10 166.0(2) . . . . ?
N4 C9 C10 C11 5.8(4) . . . . ?
C8 C9 C10 C11 -162.6(2) . . . . ?
N4 C9 C10 C33 -176.9(2) . . . . ?
C8 C9 C10 C33 14.7(4) . . . . ?
C14 N3 C11 C10 179.6(2) . . . . ?
Co1 N3 C11 C10 1.6(3) . . . . ?
C14 N3 C11 C12 1.0(3) . . . . ?
Co1 N3 C11 C12 -177.10(16) . . . . ?
C9 C10 C11 N3 -15.0(4) . . . . ?
C33 C10 C11 N3 167.8(2) . . . . ?
C9 C10 C11 C12 163.4(2) . . . . ?
C33 C10 C11 C12 -13.8(4) . . . . ?
N3 C11 C12 C13 2.3(3) . . . . ?
C10 C11 C12 C13 -176.4(2) . . . . ?
C11 C12 C13 C14 -4.4(3) . . . . ?
C11 N3 C14 C15 167.8(2) . . . . ?
Co1 N3 C14 C15 -14.1(3) . . . . ?
C11 N3 C14 C13 -3.7(3) . . . . ?
Co1 N3 C14 C13 174.34(17) . . . . ?
C12 C13 C14 N3 5.2(3) . . . . ?
C12 C13 C14 C15 -166.3(2) . . . . ?
N3 C14 C15 C16 -2.9(4) . . . . ?
C13 C14 C15 C16 167.4(2) . . . . ?
N3 C14 C15 C27 -176.6(2) . . . . ?
C13 C14 C15 C27 -6.3(4) . . . . ?
C19 N2 C16 C15 -175.5(2) . . . . ?
Co1 N2 C16 C15 -1.9(3) . . . . ?
C19 N2 C16 C17 -0.1(2) . . . . ?
Co1 N2 C16 C17 173.51(16) . . . . ?
C14 C15 C16 N2 11.2(4) . . . . ?
C27 C15 C16 N2 -175.0(2) . . . . ?
C14 C15 C16 C17 -163.6(2) . . . . ?
C27 C15 C16 C17 10.2(3) . . . . ?
N2 C16 C17 C18 -1.4(3) . . . . ?
C15 C16 C17 C18 174.1(2) . . . . ?
C16 C17 C18 C19 2.3(3) . . . . ?
C16 N2 C19 C20 -173.1(2) . . . . ?
Co1 N2 C19 C20 13.2(3) . . . . ?
C16 N2 C19 C18 1.5(2) . . . . ?
Co1 N2 C19 C18 -172.17(16) . . . . ?
C17 C18 C19 N2 -2.4(3) . . . . ?
C17 C18 C19 C20 172.2(2) . . . . ?
N1 C1 C20 C19 -11.6(4) . . . . ?
C2 C1 C20 C19 160.6(2) . . . . ?
N1 C1 C20 C21 176.2(2) . . . . ?
C2 C1 C20 C21 -11.5(3) . . . . ?
N2 C19 C20 C1 4.5(4) . . . . ?
C18 C19 C20 C1 -169.4(2) . . . . ?
N2 C19 C20 C21 176.7(2) . . . . ?
C18 C19 C20 C21 2.8(3) . . . . ?
C1 C20 C21 C22 -84.6(3) . . . . ?
C19 C20 C21 C22 103.0(3) . . . . ?
C1 C20 C21 C26 95.1(3) . . . . ?
C19 C20 C21 C26 -77.3(3) . . . . ?
C26 C21 C22 C23 0.1(4) . . . . ?
C20 C21 C22 C23 179.7(2) . . . . ?
C21 C22 C23 C24 0.9(4) . . . . ?
C45 O1 C24 C23 -2.1(3) . . . . ?
C45 O1 C24 C25 178.7(2) . . . . ?
C22 C23 C24 O1 179.7(2) . . . . ?
C22 C23 C24 C25 -1.1(4) . . . . ?
O1 C24 C25 C26 179.7(2) . . . . ?
C23 C24 C25 C26 0.4(4) . . . . ?
C24 C25 C26 C21 0.6(4) . . . . ?
C22 C21 C26 C25 -0.8(4) . . . . ?
C20 C21 C26 C25 179.5(2) . . . . ?
C14 C15 C27 C32 54.7(3) . . . . ?
C16 C15 C27 C32 -119.3(3) . . . . ?
C14 C15 C27 C28 -126.6(3) . . . . ?
C16 C15 C27 C28 59.4(3) . . . . ?
C32 C27 C28 C29 -2.6(4) . . . . ?
C15 C27 C28 C29 178.7(2) . . . . ?
C27 C28 C29 C30 -0.9(4) . . . . ?
C46 O2 C30 C31 1.9(4) . . . . ?
C46 O2 C30 C29 -177.0(2) . . . . ?
C28 C29 C30 O2 -176.9(2) . . . . ?
C28 C29 C30 C31 4.2(4) . . . . ?
O2 C30 C31 C32 177.2(2) . . . . ?
C29 C30 C31 C32 -4.0(4) . . . . ?
C28 C27 C32 C31 2.9(4) . . . . ?
C15 C27 C32 C31 -178.4(2) . . . . ?
C30 C31 C32 C27 0.4(4) . . . . ?
C9 C10 C33 C34 71.9(3) . . . . ?
C11 C10 C33 C34 -110.8(3) . . . . ?
C9 C10 C33 C38 -104.8(3) . . . . ?
C11 C10 C33 C38 72.5(3) . . . . ?
C38 C33 C34 C35 -0.4(4) . . . . ?
C10 C33 C34 C35 -177.4(2) . . . . ?
C33 C34 C35 C36 2.7(4) . . . . ?
C47 O3 C36 C35 5.6(4) . . . . ?
C47 O3 C36 C37 -174.8(2) . . . . ?
C34 C35 C36 O3 177.0(2) . . . . ?
C34 C35 C36 C37 -2.6(4) . . . . ?
O3 C36 C37 C38 -179.4(2) . . . . ?
C35 C36 C37 C38 0.3(4) . . . . ?
C36 C37 C38 C33 2.0(4) . . . . ?
C34 C33 C38 C37 -1.9(4) . . . . ?
C10 C33 C38 C37 174.9(2) . . . . ?
C4 C5 C39 C44 -114.7(3) . . . . ?
C6 C5 C39 C44 70.4(3) . . . . ?
C4 C5 C39 C40 65.3(3) . . . . ?
C6 C5 C39 C40 -109.6(3) . . . . ?
C44 C39 C40 C41 -0.7(4) . . . . ?
C5 C39 C40 C41 179.3(2) . . . . ?
C39 C40 C41 C42 2.5(4) . . . . ?
C48 O4 C42 C43 10.5(3) . . . . ?
C48 O4 C42 C41 -169.5(2) . . . . ?
C40 C41 C42 O4 178.0(2) . . . . ?
C40 C41 C42 C43 -2.1(4) . . . . ?
O4 C42 C43 C44 179.9(2) . . . . ?
C41 C42 C43 C44 0.0(4) . . . . ?
C40 C39 C44 C43 -1.5(4) . . . . ?
C5 C39 C44 C43 178.6(2) . . . . ?
C42 C43 C44 C39 1.9(4) . . . . ?
C70 C53 C56 C80 -0.3(4) . . . . ?
C93 C53 C56 C80 138.2(3) . . . . ?
C70 C53 C56 C59 -138.0(3) . . . . ?
C93 C53 C56 C59 0.5(4) . . . . ?
C53 C56 C59 C65 -0.5(4) . . . . ?
C80 C56 C59 C65 -142.7(3) . . . . ?
C53 C56 C59 C86 142.9(3) . . . . ?
C80 C56 C59 C86 0.7(3) . . . . ?
C75 C51 C60 C69 0.7(4) . . . . ?
C68 C51 C60 C69 143.1(3) . . . . ?
C75 C51 C60 C77 -142.3(3) . . . . ?
C68 C51 C60 C77 0.1(3) . . . . ?
C66 C57 C61 C81 -0.4(4) . . . . ?
C64 C57 C61 C81 142.7(3) . . . . ?
C66 C57 C61 C105 -142.4(3) . . . . ?
C64 C57 C61 C105 0.6(3) . . . . ?
C79 C62 C63 C90 0.0(4) . . . . ?
C87 C62 C63 C90 -138.3(3) . . . . ?
C79 C62 C63 C69 138.1(3) . . . . ?
C87 C62 C63 C69 -0.2(4) . . . . ?
C77 C55 C64 C57 -0.3(4) . . . . ?
C68 C55 C64 C57 137.6(3) . . . . ?
C77 C55 C64 C49 -137.6(3) . . . . ?
C68 C55 C64 C49 0.3(4) . . . . ?
C66 C57 C64 C55 0.8(4) . . . . ?
C61 C57 C64 C55 -142.8(3) . . . . ?
C66 C57 C64 C49 143.2(3) . . . . ?
C61 C57 C64 C49 -0.4(3) . . . . ?
C78 C49 C64 C55 -0.6(4) . . . . ?
C105 C49 C64 C55 142.9(3) . . . . ?
C78 C49 C64 C57 -143.4(3) . . . . ?
C105 C49 C64 C57 0.1(3) . . . . ?
C86 C59 C65 C50 -0.3(4) . . . . ?
C56 C59 C65 C50 138.3(3) . . . . ?
C86 C59 C65 C73 -138.2(3) . . . . ?
C56 C59 C65 C73 0.4(4) . . . . ?
C107 C50 C65 C59 0.5(4) . . . . ?
C103 C50 C65 C59 -143.2(3) . . . . ?
C107 C50 C65 C73 143.0(3) . . . . ?
C103 C50 C65 C73 -0.7(3) . . . . ?
C61 C57 C66 C82 0.8(4) . . . . ?
C64 C57 C66 C82 -138.6(3) . . . . ?
C61 C57 C66 C87 138.6(3) . . . . ?
C64 C57 C66 C87 -0.8(4) . . . . ?
C75 C51 C68 C91 0.3(4) . . . . ?
C60 C51 C68 C91 -142.6(3) . . . . ?
C75 C51 C68 C55 143.1(3) . . . . ?
C60 C51 C68 C55 0.2(3) . . . . ?
C64 C55 C68 C91 0.1(4) . . . . ?
C77 C55 C68 C91 142.2(3) . . . . ?
C64 C55 C68 C51 -142.5(3) . . . . ?
C77 C55 C68 C51 -0.5(3) . . . . ?
C51 C60 C69 C54 -1.2(4) . . . . ?
C77 C60 C69 C54 137.3(3) . . . . ?
C51 C60 C69 C63 -138.1(3) . . . . ?
C77 C60 C69 C63 0.4(4) . . . . ?
C84 C54 C69 C60 1.5(4) . . . . ?
C89 C54 C69 C60 -142.2(3) . . . . ?
C84 C54 C69 C63 143.5(3) . . . . ?
C89 C54 C69 C63 -0.2(3) . . . . ?
C62 C63 C69 C60 -0.3(4) . . . . ?
C90 C63 C69 C60 142.5(3) . . . . ?
C62 C63 C69 C54 -142.7(3) . . . . ?
C90 C63 C69 C54 0.1(3) . . . . ?
C56 C53 C70 C72 0.6(4) . . . . ?
C93 C53 C70 C72 -142.2(3) . . . . ?
C56 C53 C70 C74 142.9(3) . . . . ?
C93 C53 C70 C74 0.2(3) . . . . ?
C106 C67 C71 C103 0.3(4) . . . . ?
C83 C67 C71 C103 -142.7(3) . . . . ?
C106 C67 C71 C99 143.3(3) . . . . ?
C83 C67 C71 C99 0.4(3) . . . . ?
C74 C70 C72 C92 -0.5(4) . . . . ?
C53 C70 C72 C92 137.6(3) . . . . ?
C74 C70 C72 C102 -138.2(3) . . . . ?
C53 C70 C72 C102 -0.1(4) . . . . ?
C59 C65 C73 C93 -0.3(4) . . . . ?
C50 C65 C73 C93 -142.6(3) . . . . ?
C59 C65 C73 C85 142.7(3) . . . . ?
C50 C65 C73 C85 0.4(3) . . . . ?
C72 C70 C74 C108 0.0(4) . . . . ?
C53 C70 C74 C108 -142.5(3) . . . . ?
C72 C70 C74 C101 141.9(3) . . . . ?
C53 C70 C74 C101 -0.6(3) . . . . ?
C60 C51 C75 C94 138.7(3) . . . . ?
C68 C51 C75 C94 0.3(4) . . . . ?
C60 C51 C75 C84 -0.4(4) . . . . ?
C68 C51 C75 C84 -138.7(3) . . . . ?
C99 C52 C76 C89 -0.4(4) . . . . ?
C104 C52 C76 C89 141.4(3) . . . . ?
C99 C52 C76 C88 -142.9(3) . . . . ?
C104 C52 C76 C88 -1.1(3) . . . . ?
C64 C55 C77 C87 -0.2(4) . . . . ?
C68 C55 C77 C87 -142.1(3) . . . . ?
C64 C55 C77 C60 142.3(3) . . . . ?
C68 C55 C77 C60 0.5(3) . . . . ?
C69 C60 C77 C87 0.1(4) . . . . ?
C51 C60 C77 C87 142.8(3) . . . . ?
C69 C60 C77 C55 -143.0(3) . . . . ?
C51 C60 C77 C55 -0.3(3) . . . . ?
C105 C49 C78 C102 -0.8(4) . . . . ?
C64 C49 C78 C102 138.6(3) . . . . ?
C105 C49 C78 C91 -138.9(3) . . . . ?
C64 C49 C78 C91 0.5(4) . . . . ?
C63 C62 C79 C83 -0.7(4) . . . . ?
C87 C62 C79 C83 141.7(3) . . . . ?
C63 C62 C79 C82 -143.2(3) . . . . ?
C87 C62 C79 C82 -0.8(3) . . . . ?
C53 C56 C80 C102 -0.4(4) . . . . ?
C59 C56 C80 C102 141.6(3) . . . . ?
C53 C56 C80 C95 -142.5(3) . . . . ?
C59 C56 C80 C95 -0.4(3) . . . . ?
C57 C61 C81 C100 -137.9(3) . . . . ?
C105 C61 C81 C100 0.3(4) . . . . ?
C57 C61 C81 C96 0.0(4) . . . . ?
C105 C61 C81 C96 138.1(3) . . . . ?
C57 C66 C82 C96 -0.7(4) . . . . ?
C87 C66 C82 C96 -142.6(3) . . . . ?
C57 C66 C82 C79 141.5(3) . . . . ?
C87 C66 C82 C79 -0.3(3) . . . . ?
C83 C79 C82 C96 0.1(4) . . . . ?
C62 C79 C82 C96 142.9(3) . . . . ?
C83 C79 C82 C66 -142.1(3) . . . . ?
C62 C79 C82 C66 0.7(3) . . . . ?
C62 C79 C83 C67 -138.2(3) . . . . ?
C82 C79 C83 C67 -0.2(4) . . . . ?
C62 C79 C83 C97 0.9(4) . . . . ?
C82 C79 C83 C97 138.9(3) . . . . ?
C106 C67 C83 C79 -0.6(4) . . . . ?
C71 C67 C83 C79 142.6(3) . . . . ?
C106 C67 C83 C97 -143.8(3) . . . . ?
C71 C67 C83 C97 -0.5(3) . . . . ?
C89 C54 C84 C58 0.8(4) . . . . ?
C69 C54 C84 C58 -139.0(3) . . . . ?
C89 C54 C84 C75 138.7(3) . . . . ?
C69 C54 C84 C75 -1.1(4) . . . . ?
C88 C58 C84 C54 -0.2(4) . . . . ?
C108 C58 C84 C54 142.3(3) . . . . ?
C88 C58 C84 C75 -142.3(3) . . . . ?
C108 C58 C84 C75 0.2(3) . . . . ?
C51 C75 C84 C54 0.6(4) . . . . ?
C94 C75 C84 C54 -142.4(3) . . . . ?
C51 C75 C84 C58 143.1(3) . . . . ?
C94 C75 C84 C58 0.1(3) . . . . ?
C93 C73 C85 C104 -0.2(4) . . . . ?
C65 C73 C85 C104 -142.4(3) . . . . ?
C93 C73 C85 C103 142.4(3) . . . . ?
C65 C73 C85 C103 0.1(3) . . . . ?
C65 C59 C86 C100 0.6(4) . . . . ?
C56 C59 C86 C100 -142.6(3) . . . . ?
C65 C59 C86 C95 142.5(3) . . . . ?
C56 C59 C86 C95 -0.7(3) . . . . ?
C55 C77 C87 C66 0.3(4) . . . . ?
C60 C77 C87 C66 -138.2(3) . . . . ?
C55 C77 C87 C62 137.8(3) . . . . ?
C60 C77 C87 C62 -0.6(4) . . . . ?
C57 C66 C87 C77 0.2(4) . . . . ?
C82 C66 C87 C77 142.7(3) . . . . ?
C57 C66 C87 C62 -142.6(3) . . . . ?
C82 C66 C87 C62 -0.1(3) . . . . ?
C63 C62 C87 C77 0.7(4) . . . . ?
C79 C62 C87 C77 -141.8(3) . . . . ?
C63 C62 C87 C66 143.0(3) . . . . ?
C79 C62 C87 C66 0.6(3) . . . . ?
C84 C58 C88 C98 138.0(3) . . . . ?
C108 C58 C88 C98 -0.1(4) . . . . ?
C84 C58 C88 C76 -0.4(4) . . . . ?
C108 C58 C88 C76 -138.5(3) . . . . ?
C89 C76 C88 C58 0.5(4) . . . . ?
C52 C76 C88 C58 143.2(3) . . . . ?
C89 C76 C88 C98 -141.8(3) . . . . ?
C52 C76 C88 C98 0.9(3) . . . . ?
C88 C76 C89 C54 0.1(4) . . . . ?
C52 C76 C89 C54 -137.6(3) . . . . ?
C88 C76 C89 C90 138.7(3) . . . . ?
C52 C76 C89 C90 1.0(4) . . . . ?
C84 C54 C89 C76 -0.8(4) . . . . ?
C69 C54 C89 C76 142.8(3) . . . . ?
C84 C54 C89 C90 -143.3(3) . . . . ?
C69 C54 C89 C90 0.2(3) . . . . ?
C62 C63 C90 C97 0.5(4) . . . . ?
C69 C63 C90 C97 -141.7(3) . . . . ?
C62 C63 C90 C89 142.3(3) . . . . ?
C69 C63 C90 C89 0.0(3) . . . . ?
C76 C89 C90 C97 -0.7(4) . . . . ?
C54 C89 C90 C97 142.3(3) . . . . ?
C76 C89 C90 C63 -143.2(3) . . . . ?
C54 C89 C90 C63 -0.1(3) . . . . ?
C51 C68 C91 C92 -0.6(4) . . . . ?
C55 C68 C91 C92 -138.2(3) . . . . ?
C51 C68 C91 C78 137.5(3) . . . . ?
C55 C68 C91 C78 -0.1(4) . . . . ?
C49 C78 C91 C68 -0.2(4) . . . . ?
C102 C78 C91 C68 -143.0(3) . . . . ?
C49 C78 C91 C92 143.0(3) . . . . ?
C102 C78 C91 C92 0.2(3) . . . . ?
C68 C91 C92 C94 0.3(4) . . . . ?
C78 C91 C92 C94 -142.4(3) . . . . ?
C68 C91 C92 C72 142.6(3) . . . . ?
C78 C91 C92 C72 -0.1(3) . . . . ?
C70 C72 C92 C94 0.3(4) . . . . ?
C102 C72 C92 C94 142.1(3) . . . . ?
C70 C72 C92 C91 -141.7(3) . . . . ?
C102 C72 C92 C91 0.0(3) . . . . ?
C85 C73 C93 C53 -138.0(3) . . . . ?
C65 C73 C93 C53 0.3(4) . . . . ?
C85 C73 C93 C101 -0.2(4) . . . . ?
C65 C73 C93 C101 138.1(3) . . . . ?
C56 C53 C93 C73 -0.4(4) . . . . ?
C70 C53 C93 C73 142.6(3) . . . . ?
C56 C53 C93 C101 -142.7(3) . . . . ?
C70 C53 C93 C101 0.3(3) . . . . ?
C91 C92 C94 C75 0.4(4) . . . . ?
C72 C92 C94 C75 -138.0(3) . . . . ?
C91 C92 C94 C108 138.5(3) . . . . ?
C72 C92 C94 C108 0.2(4) . . . . ?
C51 C75 C94 C92 -0.7(4) . . . . ?
C84 C75 C94 C92 142.5(3) . . . . ?
C51 C75 C94 C108 -143.5(3) . . . . ?
C84 C75 C94 C108 -0.3(3) . . . . ?
C100 C86 C95 C105 -0.9(4) . . . . ?
C59 C86 C95 C105 -142.5(3) . . . . ?
C100 C86 C95 C80 142.1(3) . . . . ?
C59 C86 C95 C80 0.4(3) . . . . ?
C102 C80 C95 C105 -0.1(4) . . . . ?
C56 C80 C95 C105 143.2(3) . . . . ?
C102 C80 C95 C86 -143.3(3) . . . . ?
C56 C80 C95 C86 0.0(3) . . . . ?
C66 C82 C96 C81 0.3(4) . . . . ?
C79 C82 C96 C81 -137.9(3) . . . . ?
C66 C82 C96 C106 139.1(3) . . . . ?
C79 C82 C96 C106 1.0(4) . . . . ?
C61 C81 C96 C82 0.1(4) . . . . ?
C100 C81 C96 C82 142.4(3) . . . . ?
C61 C81 C96 C106 -143.4(3) . . . . ?
C100 C81 C96 C106 -1.1(3) . . . . ?
C63 C90 C97 C99 137.6(3) . . . . ?
C89 C90 C97 C99 -0.1(4) . . . . ?
C63 C90 C97 C83 -0.4(4) . . . . ?
C89 C90 C97 C83 -138.0(3) . . . . ?
C79 C83 C97 C90 -0.3(4) . . . . ?
C67 C83 C97 C90 143.4(3) . . . . ?
C79 C83 C97 C99 -143.3(3) . . . . ?
C67 C83 C97 C99 0.4(3) . . . . ?
C58 C88 C98 C101 -0.2(4) . . . . ?
C76 C88 C98 C101 142.1(3) . . . . ?
C58 C88 C98 C104 -142.7(3) . . . . ?
C76 C88 C98 C104 -0.4(3) . . . . ?
C76 C52 C99 C97 -0.4(4) . . . . ?
C104 C52 C99 C97 -137.5(3) . . . . ?
C76 C52 C99 C71 138.1(3) . . . . ?
C104 C52 C99 C71 1.0(4) . . . . ?
C90 C97 C99 C52 0.7(4) . . . . ?
C83 C97 C99 C52 142.7(3) . . . . ?
C90 C97 C99 C71 -142.2(3) . . . . ?
C83 C97 C99 C71 -0.2(3) . . . . ?
C103 C71 C99 C52 0.1(4) . . . . ?
C67 C71 C99 C52 -143.3(3) . . . . ?
C103 C71 C99 C97 143.3(3) . . . . ?
C67 C71 C99 C97 -0.1(3) . . . . ?
C95 C86 C100 C107 -138.4(3) . . . . ?
C59 C86 C100 C107 -1.0(4) . . . . ?
C95 C86 C100 C81 0.9(4) . . . . ?
C59 C86 C100 C81 138.2(3) . . . . ?
C61 C81 C100 C86 -0.6(4) . . . . ?
C96 C81 C100 C86 -143.0(3) . . . . ?
C61 C81 C100 C107 143.0(3) . . . . ?
C96 C81 C100 C107 0.6(3) . . . . ?
C88 C98 C101 C74 0.3(4) . . . . ?
C104 C98 C101 C74 138.8(3) . . . . ?
C88 C98 C101 C93 -139.0(3) . . . . ?
C104 C98 C101 C93 -0.5(4) . . . . ?
C108 C74 C101 C98 0.0(4) . . . . ?
C70 C74 C101 C98 -142.5(3) . . . . ?
C108 C74 C101 C93 143.3(3) . . . . ?
C70 C74 C101 C93 0.8(3) . . . . ?
C73 C93 C101 C98 0.5(4) . . . . ?
C53 C93 C101 C98 143.4(3) . . . . ?
C73 C93 C101 C74 -143.5(3) . . . . ?
C53 C93 C101 C74 -0.7(3) . . . . ?
C56 C80 C102 C78 -137.4(3) . . . . ?
C95 C80 C102 C78 0.8(4) . . . . ?
C56 C80 C102 C72 0.9(4) . . . . ?
C95 C80 C102 C72 139.0(3) . . . . ?
C49 C78 C102 C80 -0.3(4) . . . . ?
C91 C78 C102 C80 142.2(3) . . . . ?
C49 C78 C102 C72 -142.7(3) . . . . ?
C91 C78 C102 C72 -0.2(3) . . . . ?
C70 C72 C102 C80 -0.6(4) . . . . ?
C92 C72 C102 C80 -143.2(3) . . . . ?
C70 C72 C102 C78 142.7(3) . . . . ?
C92 C72 C102 C78 0.1(3) . . . . ?
C67 C71 C103 C50 1.0(4) . . . . ?
C99 C71 C103 C50 -137.8(3) . . . . ?
C67 C71 C103 C85 137.8(3) . . . . ?
C99 C71 C103 C85 -1.0(4) . . . . ?
C107 C50 C103 C71 -1.2(4) . . . . ?
C65 C50 C103 C71 142.6(3) . . . . ?
C107 C50 C103 C85 -143.1(3) . . . . ?
C65 C50 C103 C85 0.7(3) . . . . ?
C104 C85 C103 C71 0.8(4) . . . . ?
C73 C85 C103 C71 -141.9(3) . . . . ?
C104 C85 C103 C50 142.2(3) . . . . ?
C73 C85 C103 C50 -0.5(3) . . . . ?
C73 C85 C104 C98 0.2(4) . . . . ?
C103 C85 C104 C98 -138.2(3) . . . . ?
C73 C85 C104 C52 138.8(3) . . . . ?
C103 C85 C104 C52 0.3(4) . . . . ?
C101 C98 C104 C85 0.1(4) . . . . ?
C88 C98 C104 C85 142.9(3) . . . . ?
C101 C98 C104 C52 -143.0(3) . . . . ?
C88 C98 C104 C52 -0.3(3) . . . . ?
C99 C52 C104 C85 -1.3(4) . . . . ?
C76 C52 C104 C85 -142.6(3) . . . . ?
C99 C52 C104 C98 142.2(3) . . . . ?
C76 C52 C104 C98 0.8(3) . . . . ?
C86 C95 C105 C49 138.1(3) . . . . ?
C80 C95 C105 C49 -1.0(4) . . . . ?
C86 C95 C105 C61 0.6(4) . . . . ?
C80 C95 C105 C61 -138.5(3) . . . . ?
C78 C49 C105 C95 1.4(4) . . . . ?
C64 C49 C105 C95 -142.1(3) . . . . ?
C78 C49 C105 C61 143.9(3) . . . . ?
C64 C49 C105 C61 0.3(3) . . . . ?
C81 C61 C105 C95 -0.3(4) . . . . ?
C57 C61 C105 C95 141.8(3) . . . . ?
C81 C61 C105 C49 -142.6(3) . . . . ?
C57 C61 C105 C49 -0.6(3) . . . . ?
C71 C67 C106 C107 -1.4(4) . . . . ?
C83 C67 C106 C107 137.4(3) . . . . ?
C71 C67 C106 C96 -137.1(3) . . . . ?
C83 C67 C106 C96 1.6(4) . . . . ?
C82 C96 C106 C67 -1.8(4) . . . . ?
C81 C96 C106 C67 141.5(3) . . . . ?
C82 C96 C106 C107 -142.2(3) . . . . ?
C81 C96 C106 C107 1.2(3) . . . . ?
C65 C50 C107 C100 -0.9(4) . . . . ?
C103 C50 C107 C100 138.5(3) . . . . ?
C65 C50 C107 C106 -139.3(3) . . . . ?
C103 C50 C107 C106 0.1(4) . . . . ?
C86 C100 C107 C50 1.2(4) . . . . ?
C81 C100 C107 C50 -142.4(3) . . . . ?
C86 C100 C107 C106 143.8(3) . . . . ?
C81 C100 C107 C106 0.1(3) . . . . ?
C67 C106 C107 C50 1.2(4) . . . . ?
C96 C106 C107 C50 141.6(3) . . . . ?
C67 C106 C107 C100 -141.2(3) . . . . ?
C96 C106 C107 C100 -0.8(3) . . . . ?
C101 C74 C108 C58 -0.4(4) . . . . ?
C70 C74 C108 C58 137.6(3) . . . . ?
C101 C74 C108 C94 -137.5(3) . . . . ?
C70 C74 C108 C94 0.5(4) . . . . ?
C88 C58 C108 C74 0.4(4) . . . . ?
C84 C58 C108 C74 -141.9(3) . . . . ?
C88 C58 C108 C94 142.0(3) . . . . ?
C84 C58 C108 C94 -0.4(3) . . . . ?
C92 C94 C108 C74 -0.6(4) . . . . ?
C75 C94 C108 C74 142.4(3) . . . . ?
C92 C94 C108 C58 -142.6(3) . . . . ?
C75 C94 C108 C58 0.4(3) . . . . ?
